data_7015980
loop_
_publ_author_name
'Geisheimer, Andrew R.'
'Huang, Wen'
'Pacradouni, Vighen'
'Sabok-Sayr, Seyed Ahmad'
'Sonier, Jeff E.'
'Leznoff, Daniel B.'

_publ_section_title
;
 Magnetic properties of isostructural M(H(2)O)(4)[Au(CN)(4)](2)-based
 coordination polymers (M = Mn, Co, Ni, Cu, Zn) by SQUID and \mSR
 studies.
;
_journal_issue 29
_journal_name_full 'Dalton transactions (Cambridge, England : 2003)'
_journal_page_first 7505
_journal_page_last 7516
_journal_paper_doi 10.1039/c0dt01546f
_journal_volume 40
_journal_year 2011
_chemical_formula_moiety 'C8 H16 Au2 Ni1 N8 O8'
_chemical_formula_sum 'C8 H16 Au2 N8 Ni O8'
_chemical_formula_weight 804.90
_chemical_name_systematic ?
_space_group_IT_number 2
_symmetry_cell_setting triclinic
_symmetry_space_group_name_Hall '-P 1'
_symmetry_space_group_name_H-M 'P -1'
_atom_sites_solution_hydrogens geom
_atom_sites_solution_primary direct
_cell_angle_alpha 92.749(10)
_cell_angle_beta 105.997(10)
_cell_angle_gamma 99.633(10)
_cell_formula_units_Z 1
_cell_length_a 6.6216(9)
_cell_length_b 8.5492(9)
_cell_length_c 10.0117(12)
_cell_measurement_reflns_used 4491
_cell_measurement_temperature 293
_cell_measurement_theta_max 34.483
_cell_measurement_theta_min 2.122
_cell_volume 534.47(12)
_computing_cell_refinement
;
Bruker SMART
;
_computing_data_collection
;
Bruker SMART
;
_computing_data_reduction
;
Bruker SAINT
;
_computing_structure_refinement
;
Crystals
;
_computing_structure_solution
;
SIR92 (Altomare et al, 1994)
;
_diffrn_ambient_temperature 293
_diffrn_measured_fraction_theta_full 0.996
_diffrn_measured_fraction_theta_max 0.984
_diffrn_measurement_device_type 'Bruker SMART APEX II CCD area Detector'
_diffrn_measurement_method \w\f
_diffrn_radiation_monochromator graphite
_diffrn_radiation_type 'Mo K\a'
_diffrn_radiation_wavelength 0.71073
_diffrn_reflns_av_R_equivalents 0.000
_diffrn_reflns_limit_h_max 9
_diffrn_reflns_limit_h_min -10
_diffrn_reflns_limit_k_max 13
_diffrn_reflns_limit_k_min 0
_diffrn_reflns_limit_l_max 15
_diffrn_reflns_limit_l_min -15
_diffrn_reflns_number 4491
_diffrn_reflns_theta_full 31.380
_diffrn_reflns_theta_max 34.483
_diffrn_reflns_theta_min 2.122
_exptl_absorpt_coefficient_mu 14.610
_exptl_absorpt_correction_T_max 0.269
_exptl_absorpt_correction_T_min 0.012
_exptl_absorpt_correction_type multi-scan
_exptl_crystal_colour blue
_exptl_crystal_density_diffrn 2.501
_exptl_crystal_description plate
_exptl_crystal_F_000 370
_exptl_crystal_size_max 0.48
_exptl_crystal_size_mid 0.27
_exptl_crystal_size_min 0.09
_refine_diff_density_max 7.18
_refine_diff_density_min -3.68
_refine_ls_extinction_coef 37(4)
_refine_ls_extinction_method 'Larson (1970), Equation 22'
_refine_ls_goodness_of_fit_ref 1.1962
_refine_ls_hydrogen_treatment constr
_refine_ls_matrix_type full
_refine_ls_number_parameters 129
_refine_ls_number_reflns 2878
_refine_ls_number_restraints 0
_refine_ls_R_factor_all 0.0912
_refine_ls_R_factor_gt 0.0575
_refine_ls_shift/su_max 0.000056
_refine_ls_structure_factor_coef F
_refine_ls_weighting_details
;
Method= Modified Sheldrick
w=1/[\s^2^(F^2^) + ( 0.05P)^2^ + 0.00P]
,where P=p(6)*max(Fo^2^,0) + (1-p(6))Fc^2^
;
_refine_ls_weighting_scheme calc
_refine_ls_wR_factor_all 0.0801
_refine_ls_wR_factor_gt 0.0720
_refine_ls_wR_factor_ref 0.0699
_reflns_limit_h_max 9
_reflns_limit_h_min -10
_reflns_limit_k_max 13
_reflns_limit_k_min -13
_reflns_limit_l_max 15
_reflns_limit_l_min 0
_reflns_number_gt 2968
_reflns_number_total 4489
_reflns_threshold_expression I>2.5\s(I
_cod_data_source_file c0dt01546f.txt
_cod_data_source_block {[Ni(H2O)4][Au(CN)4]2(H2O)4}
_cod_depositor_comments
;
The following automatic conversions were performed:

'_symmetry_cell_setting' value 'Triclinic' changed to 'triclinic'
according to /home/saulius/struct/CIF-dictionaries/cif_core.dic
dictionary named 'cif_core.dic' version 2.4.1 from 2010-06-29.

Automatic conversion script
Id: cif_fix_values 1715 2011-07-08 13:25:40Z adriana 
;
_cod_original_sg_symbol_H-M 'P -1 '
_cod_original_formula_sum 'C8 H16 Au2 Ni1 N8 O8'
_cod_database_code 7015980

loop_
_symmetry_equiv_pos_as_xyz
x,y,z
-x,-y,-z

loop_
_atom_site_label
_atom_site_type_symbol
_atom_site_fract_x
_atom_site_fract_y
_atom_site_fract_z
_atom_site_U_iso_or_equiv
_atom_site_occupancy
_atom_site_adp_type
_atom_site_refinement_flags_posn
_atom_site_refinement_flags_adp
_atom_site_refinement_flags_occupancy
_atom_site_disorder_assembly
_atom_site_disorder_group
_atom_site_attached_hydrogens
Au1 Au 0.5000 0.0000 0.5000 0.0253 1.0000 Uani S . . . . .
Au2 Au 1.0000 0.5000 0.5000 0.0309 1.0000 Uani S . . . . .
Ni1 Ni 1.0000 0.0000 1.0000 0.0241 1.0000 Uani S . . . . .
O1 O 1.0192(12) 0.2426(8) 1.0342(7) 0.0334 1.0000 Uani . . . . . .
O2 O 0.7499(11) -0.0338(8) 1.0862(7) 0.0403 1.0000 Uani . . . . . .
O3 O 0.6024(13) 0.5613(9) 0.8266(8) 0.0582 1.0000 Uani . . . . . .
O4 O 0.5806(13) 0.2944(10) 0.9954(9) 0.0509 1.0000 Uani . . . . . .
N11 N 0.7868(12) -0.0049(8) 0.8046(7) 0.0338 1.0000 Uani . . . . . .
N12 N 0.4206(18) 0.3399(10) 0.5750(10) 0.0546 1.0000 Uani . . . . . .
N21 N 0.8298(18) 0.1560(11) 0.3500(10) 0.0577 1.0000 Uani . . . . . .
N22 N 1.014(2) 0.3831(12) 0.7923(11) 0.0623 1.0000 Uani . . . . . .
C11 C 0.6842(14) -0.0019(10) 0.6952(9) 0.0308 1.0000 Uani . . . . . .
C12 C 0.4457(16) 0.2155(11) 0.5473(9) 0.0354 1.0000 Uani . . . . . .
C21 C 0.8921(17) 0.2792(11) 0.4065(11) 0.0389 1.0000 Uani . . . . . .
C22 C 1.0067(16) 0.4243(11) 0.6858(10) 0.0374 1.0000 Uani . . . . . .
H11 H 1.1464 0.2860 1.0975 0.17(4) 1.0000 Uiso R . . . . .
H12 H 1.0099 0.2870 0.9524 0.17(4) 1.0000 Uiso R . . . . .
H21 H 0.7983 -0.0037 1.1797 0.17(4) 1.0000 Uiso R . . . . .
H22 H 0.6849 -0.1383 1.0712 0.17(4) 1.0000 Uiso R . . . . .
H31 H 0.5167 0.5972 0.8735 0.19(4) 1.0000 Uiso R . . . . .
H32 H 0.5204 0.4936 0.7510 0.19(4) 1.0000 Uiso R . . . . .
H41 H 0.7135 0.2701 1.0127 0.19(4) 1.0000 Uiso R . . . . .
H42 H 0.5722 0.3778 0.9423 0.19(4) 1.0000 Uiso R . . . . .

loop_
_atom_site_aniso_label
_atom_site_aniso_U_11
_atom_site_aniso_U_22
_atom_site_aniso_U_33
_atom_site_aniso_U_23
_atom_site_aniso_U_13
_atom_site_aniso_U_12
Au1 0.0234(2) 0.0294(2) 0.01769(19) 0.00212(14) -0.00247(14) 0.00434(15)
Au2 0.0326(3) 0.0315(2) 0.0261(2) 0.00253(17) 0.00752(18) 0.00059(18)
Ni1 0.0245(7) 0.0266(7) 0.0181(6) 0.0049(5) 0.0004(5) 0.0047(6)
O1 0.040(4) 0.032(3) 0.028(3) 0.002(2) 0.010(3) 0.005(3)
O2 0.034(3) 0.049(4) 0.034(3) -0.001(3) 0.010(3) -0.002(3)
O3 0.043(4) 0.065(5) 0.056(5) -0.016(4) 0.003(4) 0.006(4)
O4 0.037(4) 0.049(4) 0.064(5) -0.001(4) 0.009(4) 0.011(4)
N11 0.036(4) 0.034(4) 0.023(3) 0.004(3) -0.003(3) 0.002(3)
N12 0.065(6) 0.039(4) 0.053(6) -0.005(4) 0.007(5) 0.010(4)
N21 0.066(7) 0.044(5) 0.054(6) -0.017(4) 0.015(5) -0.005(5)
N22 0.078(8) 0.060(6) 0.048(6) 0.016(5) 0.018(5) 0.008(6)
C11 0.027(4) 0.033(4) 0.027(4) 0.002(3) 0.003(3) -0.001(3)
C12 0.035(5) 0.037(4) 0.029(4) 0.001(3) 0.000(3) 0.010(4)
C21 0.036(5) 0.034(4) 0.044(5) 0.001(4) 0.016(4) -0.006(4)
C22 0.039(5) 0.034(4) 0.036(5) 0.003(3) 0.011(4) -0.003(4)

loop_
_atom_type_symbol
_atom_type_scat_dispersion_real
_atom_type_scat_dispersion_imag
_atom_type_scat_Cromer_Mann_a1
_atom_type_scat_Cromer_Mann_b1
_atom_type_scat_Cromer_Mann_a2
_atom_type_scat_Cromer_Mann_b2
_atom_type_scat_Cromer_Mann_a3
_atom_type_scat_Cromer_Mann_b3
_atom_type_scat_Cromer_Mann_a4
_atom_type_scat_Cromer_Mann_b4
_atom_type_scat_Cromer_Mann_c
_atom_type_scat_source
Au -2.0133 8.8022 16.8819 0.4611 18.5913 8.6216 25.5582 1.4826 5.8600 36.3956 12.0658 'International Tables Vol C 4.2.6.8 and 6.1.1.4'
Ni 0.3393 1.1124 12.8376 3.8785 7.2920 0.2565 4.4438 12.1763 2.3800 66.3421 1.0341 'International Tables Vol C 4.2.6.8 and 6.1.1.4'
O 0.0106 0.0060 3.0485 13.2771 2.2868 5.7011 1.5463 0.3239 0.8670 32.9089 0.2508 'International Tables Vol C 4.2.6.8 and 6.1.1.4'
N 0.0061 0.0033 12.2126 0.0057 3.1322 9.8933 2.0125 28.9975 1.1663 0.5826 -11.5290 'International Tables Vol C 4.2.6.8 and 6.1.1.4'
C 0.0033 0.0016 2.3100 20.8439 1.0200 10.2075 1.5886 0.5687 0.8650 51.6512 0.2156 'International Tables Vol C 4.2.6.8 and 6.1.1.4'
H 0.0000 0.0000 0.4930 10.5109 0.3229 26.1257 0.1402 3.1424 0.0408 57.7998 0.0030 'International Tables Vol C 4.2.6.8 and 6.1.1.4'

loop_
_geom_angle_atom_site_label_1
_geom_angle_site_symmetry_1
_geom_angle_atom_site_label_2
_geom_angle_site_symmetry_2
_geom_angle_atom_site_label_3
_geom_angle_site_symmetry_3
_geom_angle
_geom_angle_publ_flag
C11 2_656 Au1 . C12 2_656 90.8(3) yes
C11 2_656 Au1 . C11 . 179.994 yes
C12 2_656 Au1 . C11 . 89.2(3) yes
C11 2_656 Au1 . C12 . 89.2(3) yes
C12 2_656 Au1 . C12 . 179.994 yes
C11 . Au1 . C12 . 90.8(3) yes
C11 2_656 Au1 . N21 . 77.5(3) yes
C12 2_656 Au1 . N21 . 90.3(3) yes
C11 . Au1 . N21 . 102.5(3) yes
C12 . Au1 . N21 . 89.7(3) yes
C11 2_656 Au1 . N21 2_656 102.5(3) yes
C12 2_656 Au1 . N21 2_656 89.7(3) yes
C11 . Au1 . N21 2_656 77.5(3) yes
C12 . Au1 . N21 2_656 90.3(3) yes
N21 . Au1 . N21 2_656 179.996 yes
C22 2_766 Au2 . C21 2_766 91.4(4) yes
C22 2_766 Au2 . C21 . 88.6(4) yes
C21 2_766 Au2 . C21 . 179.994 yes
C22 2_766 Au2 . C22 . 179.994 yes
C21 2_766 Au2 . C22 . 88.6(4) yes
C21 . Au2 . C22 . 91.4(4) yes
C22 2_766 Au2 . N12 1_655 102.8(3) yes
C21 2_766 Au2 . N12 1_655 103.3(4) yes
C21 . Au2 . N12 1_655 76.7(4) yes
C22 . Au2 . N12 1_655 77.2(3) yes
C22 2_766 Au2 . N12 2_666 77.2(3) yes
C21 2_766 Au2 . N12 2_666 76.7(4) yes
C21 . Au2 . N12 2_666 103.3(4) yes
C22 . Au2 . N12 2_666 102.8(3) yes
N12 1_655 Au2 . N12 2_666 179.996 yes
N11 2_757 Ni1 . O1 2_757 90.6(3) yes
N11 2_757 Ni1 . O2 2_757 90.0(3) yes
O1 2_757 Ni1 . O2 2_757 88.5(3) yes
N11 2_757 Ni1 . O1 . 89.4(3) yes
O1 2_757 Ni1 . O1 . 179.994 yes
O2 2_757 Ni1 . O1 . 91.5(3) yes
N11 2_757 Ni1 . O2 . 90.0(3) yes
O1 2_757 Ni1 . O2 . 91.5(3) yes
O2 2_757 Ni1 . O2 . 179.994 yes
O1 . Ni1 . O2 . 88.5(3) yes
N11 2_757 Ni1 . N11 . 179.994 yes
O1 2_757 Ni1 . N11 . 89.4(3) yes
O2 2_757 Ni1 . N11 . 90.0(3) yes
O1 . Ni1 . N11 . 90.6(3) yes
O2 . Ni1 . N11 . 90.0(3) yes
Ni1 . O1 . H11 . 109.4 no
Ni1 . O1 . H12 . 109.4 no
H11 . O1 . H12 . 109.5 no
Ni1 . O2 . H21 . 110.1 no
Ni1 . O2 . H22 . 110.1 no
H21 . O2 . H22 . 109.5 no
H31 . O3 . H32 . 109.5 no
H41 . O4 . H42 . 109.5 no
Ni1 . N11 . C11 . 174.6(8) yes
C12 . N12 . Au2 1_455 131.7(9) yes
C21 . N21 . Au1 . 103.9(7) yes
Au1 . C11 . N11 . 179.2(8) yes
Au1 . C12 . N12 . 178.1(10) yes
Au2 . C21 . N21 . 178.0(10) yes
Au2 . C22 . N22 . 178.7(10) yes

loop_
_geom_bond_atom_site_label_1
_geom_bond_site_symmetry_1
_geom_bond_atom_site_label_2
_geom_bond_site_symmetry_2
_geom_bond_distance
_geom_bond_publ_flag
Au1 . C11 2_656 2.001(9) yes
Au1 . C12 2_656 1.995(9) yes
Au1 . C11 . 2.001(9) yes
Au1 . C12 . 1.995(9) yes
Au1 . N21 . 3.135(10) yes
Au1 . N21 2_656 3.135(10) yes
Au2 . C22 2_766 1.990(9) yes
Au2 . C21 2_766 1.990(9) yes
Au2 . C21 . 1.990(9) yes
Au2 . C22 . 1.990(9) yes
Au2 . N12 1_655 3.228(10) yes
Au2 . N12 2_666 3.228(10) yes
Ni1 . N11 2_757 2.067(7) yes
Ni1 . O1 2_757 2.062(6) yes
Ni1 . O2 2_757 2.055(6) yes
Ni1 . O1 . 2.062(6) yes
Ni1 . O2 . 2.055(6) yes
Ni1 . N11 . 2.067(7) yes
O1 . H11 . 0.910 no
O1 . H12 . 0.910 no
O2 . H21 . 0.910 no
O2 . H22 . 0.910 no
O3 . H31 . 0.910 no
O3 . H32 . 0.910 no
O4 . H41 . 0.910 no
O4 . H42 . 0.910 no
N11 . C11 . 1.122(10) yes
N12 . C12 . 1.136(12) yes
N21 . C21 . 1.127(12) yes
N22 . C22 . 1.129(12) yes

loop_
_geom_hbond_atom_site_label_D
_geom_hbond_site_symmetry_D
_geom_hbond_atom_site_label_H
_geom_hbond_site_symmetry_H
_geom_hbond_atom_site_label_A
_geom_hbond_site_symmetry_A
_geom_hbond_angle_DHA
_geom_hbond_distance_DH
_geom_hbond_distance_HA
_geom_hbond_distance_DA
_geom_hbond_publ_flag
O1 . H11 . O3 2_767 156 0.91 1.88 2.735(14) yes
O1 . H12 . N22 . 175 0.91 1.84 2.749(14) yes
O2 . H21 . N21 1_556 151 0.91 2.07 2.901(14) yes
O2 . H22 . O4 2_657 148 0.91 1.95 2.762(14) yes
O3 . H31 . O4 2_667 163 0.91 1.88 2.765(14) yes
O3 . H32 . N12 . 164 0.91 2.03 2.913(14) yes
O4 . H41 . O1 . 172 0.91 2.03 2.933(14) yes
O4 . H42 . O3 . 171 0.91 2.01 2.911(14) yes
